data_7708403
loop_
_publ_author_name
'Afrin, Unjila'
'Fuku, Kentaro'
'Cui, Mengxing'
'Iguchi, Hiroaki'
'Mian, Mohammad Rasel'
'Nakanishi, Ryo'
'Takaishi, Shinya'
'Yamashita, Masahiro'

_publ_section_title
;
 Interdigitated Pt-Br chains with \p-stacking: an approach toward
 Robin-Day class I mixed valency in MX-chain complexes
;
_journal_name_full 'Dalton Transactions'
_journal_paper_doi 10.1039/D1DT02996G
_journal_year 2021
_chemical_formula_sum 'C12 H20 Br N4 O8 P2 Pt'
_chemical_formula_weight 685.26
_space_group_crystal_system triclinic
_space_group_IT_number 2
_space_group_name_Hall '-P 1'
_space_group_name_H-M_alt 'P -1'
_atom_sites_solution_hydrogens geom
_audit_creation_method SHELXL-2014/7
_audit_update_record
;
2021-05-15 deposited with the CCDC.	2021-09-16 downloaded from the CCDC.
;
_cell_angle_alpha 85.271(4)
_cell_angle_beta 86.921(5)
_cell_angle_gamma 67.163(4)
_cell_formula_units_Z 1
_cell_length_a 6.6978(15)
_cell_length_b 8.6438(18)
_cell_length_c 8.8483(19)
_cell_measurement_reflns_used 3655
_cell_measurement_temperature 296(2)
_cell_measurement_theta_max 34.9
_cell_measurement_theta_min 3.3
_cell_volume 470.37(18)
_computing_structure_refinement 'SHELXL-2014/7 (Sheldrick, 2014)'
_diffrn_ambient_temperature 296(2)
_diffrn_measured_fraction_theta_full 0.979
_diffrn_measured_fraction_theta_max 0.891
_diffrn_measurement_device_type 'Bruker APEX-II CCD'
_diffrn_measurement_method 'phi and omega scans'
_diffrn_radiation_type MoK\a
_diffrn_radiation_wavelength 0.71073
_diffrn_reflns_av_R_equivalents 0.0158
_diffrn_reflns_av_unetI/netI 0.0392
_diffrn_reflns_Laue_measured_fraction_full 0.979
_diffrn_reflns_Laue_measured_fraction_max 0.891
_diffrn_reflns_number 3655
_diffrn_reflns_point_group_measured_fraction_full 0.979
_diffrn_reflns_point_group_measured_fraction_max 0.891
_diffrn_reflns_theta_full 25.242
_diffrn_reflns_theta_max 34.882
_diffrn_reflns_theta_min 3.301
_diffrn_source 'fine-focus sealed tube'
_exptl_absorpt_coefficient_mu 9.803
_exptl_absorpt_correction_T_max 0.7469
_exptl_absorpt_correction_T_min 0.5778
_exptl_absorpt_correction_type multi-scan
_exptl_absorpt_process_details 'SADABS (Sheldrick, 1997)'
_exptl_crystal_colour yellow
_exptl_crystal_density_diffrn 2.419
_exptl_crystal_description Plate
_exptl_crystal_F_000 327
_exptl_crystal_recrystallization_method electrocrystallization
_exptl_crystal_size_max 0.20
_exptl_crystal_size_mid 0.17
_exptl_crystal_size_min 0.03
_refine_diff_density_max 1.444
_refine_diff_density_min -1.987
_refine_diff_density_rms 0.159
_refine_ls_extinction_method none
_refine_ls_goodness_of_fit_ref 1.034
_refine_ls_hydrogen_treatment constr
_refine_ls_matrix_type full
_refine_ls_number_parameters 133
_refine_ls_number_reflns 3655
_refine_ls_number_restraints 0
_refine_ls_restrained_S_all 1.034
_refine_ls_R_factor_all 0.0254
_refine_ls_R_factor_gt 0.0247
_refine_ls_shift/su_max 0.000
_refine_ls_shift/su_mean 0.000
_refine_ls_structure_factor_coef Fsqd
_refine_ls_weighting_details 'w=1/[\s^2^(Fo^2^)+(0.0301P)^2^] where P=(Fo^2^+2Fc^2^)/3'
_refine_ls_weighting_scheme calc
_refine_ls_wR_factor_gt 0.0564
_refine_ls_wR_factor_ref 0.0567
_reflns_Friedel_coverage 0.000
_reflns_number_gt 3616
_reflns_number_total 3655
_reflns_threshold_expression 'I > 2\s(I)'
_cod_data_source_file d1dt02996g2.cif
_cod_data_source_block shelx
_cod_database_code 7708403
_shelx_shelxl_version_number 2014/7
_shelx_space_group_comment
;
The symmetry employed for this shelxl refinement is uniquely defined
by the following loop, which should always be used as a source of
symmetry information in preference to the above space-group names.
They are only intended as comments.
;

loop_
_space_group_symop_operation_xyz
'x, y, z'
'-x, -y, -z'

loop_
_atom_site_label
_atom_site_type_symbol
_atom_site_fract_x
_atom_site_fract_y
_atom_site_fract_z
_atom_site_U_iso_or_equiv
_atom_site_adp_type
_atom_site_occupancy
_atom_site_site_symmetry_order
_atom_site_calc_flag
_atom_site_refinement_flags_posn
_atom_site_refinement_flags_adp
_atom_site_refinement_flags_occupancy
_atom_site_disorder_assembly
_atom_site_disorder_group
Pt01 Pt 0.5000 0.0000 0.0000 0.01978(5) Uani 1 2 d S . P . .
Br1 Br 0.86137(9) 0.01303(7) -0.00373(6) 0.02944(10) Uani 0.5 1 d . . P . .
P1 P 0.73738(12) 0.24396(8) 0.48939(8) 0.02608(13) Uani 1 1 d . . . . .
N1 N 0.3566(4) 0.2476(3) 0.0400(2) 0.0232(4) Uani 1 1 d . . . . .
O3 O 0.7794(4) 0.1049(3) 0.3857(3) 0.0423(6) Uani 1 1 d . . . . .
N2 N 0.5028(4) -0.0160(3) 0.2337(2) 0.0264(4) Uani 1 1 d . . . . .
H2A H 0.4935 -0.1121 0.2702 0.032 Uiso 1 1 calc R U . . .
H2B H 0.6258 -0.0138 0.2647 0.032 Uiso 1 1 calc R U . . .
O4 O 0.5263(4) 0.2956(3) 0.5783(3) 0.0425(6) Uani 1 1 d . . . . .
O1 O 0.7503(5) 0.4006(3) 0.3947(3) 0.0538(8) Uani 1 1 d . . . . .
H7 H 0.7276 0.4770 0.4507 0.081 Uiso 1 1 calc R U . . .
O2 O 0.9302(5) 0.1903(3) 0.6010(3) 0.0565(8) Uani 1 1 d . . . . .
H8 H 0.9386 0.1039 0.6511 0.085 Uiso 1 1 calc R U . . .
C1 C 0.3331(5) 0.3754(3) -0.0645(3) 0.0264(5) Uani 1 1 d . . . . .
H1 H 0.3793 0.3522 -0.1641 0.032 Uiso 1 1 calc R U . . .
C5 C 0.2879(5) 0.2804(3) 0.1852(3) 0.0256(5) Uani 1 1 d . . . . .
C6 C 0.3148(5) 0.1292(4) 0.2899(3) 0.0308(6) Uani 1 1 d . . . . .
H6A H 0.3404 0.1495 0.3919 0.037 Uiso 1 1 calc R U . . .
H6B H 0.1845 0.1055 0.2922 0.037 Uiso 1 1 calc R U . . .
C2 C 0.2406(5) 0.5416(3) -0.0257(3) 0.0292(5) Uani 1 1 d . . . . .
H2 H 0.2234 0.6292 -0.0989 0.035 Uiso 1 1 calc R U . . .
C3 C 0.1749(5) 0.5751(3) 0.1224(4) 0.0322(6) Uani 1 1 d . . . . .
H3 H 0.1148 0.6855 0.1504 0.039 Uiso 1 1 calc R U . . .
C4 C 0.1987(5) 0.4431(4) 0.2298(3) 0.0316(6) Uani 1 1 d . . . . .
H4 H 0.1553 0.4640 0.3302 0.038 Uiso 1 1 calc R U . . .

loop_
_atom_site_aniso_label
_atom_site_aniso_U_11
_atom_site_aniso_U_22
_atom_site_aniso_U_33
_atom_site_aniso_U_23
_atom_site_aniso_U_13
_atom_site_aniso_U_12
Pt01 0.02640(8) 0.01636(6) 0.01525(6) -0.00053(4) 0.00082(4) -0.00706(4)
Br1 0.0313(3) 0.0254(2) 0.0326(2) -0.00016(19) -0.0002(2) -0.01229(19)
P1 0.0297(3) 0.0177(2) 0.0223(3) -0.0018(2) 0.0029(2) -0.0002(2)
N1 0.0281(11) 0.0189(8) 0.0210(9) -0.0012(7) 0.0003(7) -0.0074(7)
O3 0.0380(12) 0.0338(11) 0.0422(12) -0.0167(9) -0.0121(10) 0.0044(9)
N2 0.0374(12) 0.0225(9) 0.0187(9) 0.0006(7) 0.0001(8) -0.0113(9)
O4 0.0446(13) 0.0220(9) 0.0496(13) 0.0020(9) 0.0225(11) -0.0043(9)
O1 0.0540(16) 0.0280(10) 0.0593(16) 0.0086(10) 0.0324(13) -0.0003(10)
O2 0.0619(18) 0.0354(12) 0.0548(16) -0.0209(11) -0.0280(13) 0.0073(11)
C1 0.0341(14) 0.0202(10) 0.0236(11) -0.0003(8) 0.0006(9) -0.0095(9)
C5 0.0313(13) 0.0238(10) 0.0213(10) -0.0032(8) 0.0024(9) -0.0104(9)
C6 0.0439(16) 0.0266(11) 0.0205(11) -0.0023(9) 0.0066(10) -0.0128(11)
C2 0.0345(14) 0.0201(10) 0.0321(13) 0.0002(9) -0.0024(10) -0.0095(10)
C3 0.0366(15) 0.0204(10) 0.0361(14) -0.0078(10) 0.0003(11) -0.0062(10)
C4 0.0383(15) 0.0273(12) 0.0270(12) -0.0092(10) 0.0043(10) -0.0094(11)

loop_
_atom_type_symbol
_atom_type_description
_atom_type_scat_dispersion_real
_atom_type_scat_dispersion_imag
_atom_type_scat_source
C C 0.0033 0.0016 'International Tables Vol C Tables 4.2.6.8 and 6.1.1.4'
H H 0.0000 0.0000 'International Tables Vol C Tables 4.2.6.8 and 6.1.1.4'
Br Br -0.2901 2.4595 'International Tables Vol C Tables 4.2.6.8 and 6.1.1.4'
N N 0.0061 0.0033 'International Tables Vol C Tables 4.2.6.8 and 6.1.1.4'
O O 0.0106 0.0060 'International Tables Vol C Tables 4.2.6.8 and 6.1.1.4'
P P 0.1023 0.0942 'International Tables Vol C Tables 4.2.6.8 and 6.1.1.4'
Pt Pt -1.7033 8.3905 'International Tables Vol C Tables 4.2.6.8 and 6.1.1.4'

loop_
_geom_angle_atom_site_label_1
_geom_angle_atom_site_label_2
_geom_angle_atom_site_label_3
_geom_angle
_geom_angle_site_symmetry_1
_geom_angle_site_symmetry_3
_geom_angle_publ_flag
N1 Pt01 N1 180.0 2_655 . ?
N1 Pt01 N2 79.83(9) 2_655 2_655 ?
N1 Pt01 N2 100.17(9) . 2_655 ?
N1 Pt01 N2 100.17(9) 2_655 . ?
N1 Pt01 N2 79.83(9) . . ?
N2 Pt01 N2 180.0 2_655 . ?
N1 Pt01 Br1 89.07(7) 2_655 . ?
N1 Pt01 Br1 90.93(7) . . ?
N2 Pt01 Br1 91.36(8) 2_655 . ?
N2 Pt01 Br1 88.64(8) . . ?
N1 Pt01 Br1 90.93(7) 2_655 2_655 ?
N1 Pt01 Br1 89.07(7) . 2_655 ?
N2 Pt01 Br1 88.64(8) 2_655 2_655 ?
N2 Pt01 Br1 91.36(8) . 2_655 ?
Br1 Pt01 Br1 180.0 . 2_655 ?
Br1 Br1 Pt01 170.65(5) 2_755 . ?
O3 P1 O4 115.63(16) . . ?
O3 P1 O1 108.99(17) . . ?
O4 P1 O1 109.41(13) . . ?
O3 P1 O2 108.57(13) . . ?
O4 P1 O2 109.62(18) . . ?
O1 P1 O2 104.0(2) . . ?
C1 N1 C5 119.9(2) . . ?
C1 N1 Pt01 124.82(18) . . ?
C5 N1 Pt01 115.24(17) . . ?
C6 N2 Pt01 108.55(16) . . ?
C6 N2 H2A 110.0 . . ?
Pt01 N2 H2A 110.0 . . ?
C6 N2 H2B 110.0 . . ?
Pt01 N2 H2B 110.0 . . ?
H2A N2 H2B 108.4 . . ?
P1 O1 H7 109.5 . . ?
P1 O2 H8 109.5 . . ?
N1 C1 C2 121.0(2) . . ?
N1 C1 H1 119.5 . . ?
C2 C1 H1 119.5 . . ?
N1 C5 C4 121.2(2) . . ?
N1 C5 C6 115.2(2) . . ?
C4 C5 C6 123.6(2) . . ?
N2 C6 C5 108.2(2) . . ?
N2 C6 H6A 110.1 . . ?
C5 C6 H6A 110.1 . . ?
N2 C6 H6B 110.1 . . ?
C5 C6 H6B 110.1 . . ?
H6A C6 H6B 108.4 . . ?
C3 C2 C1 119.2(3) . . ?
C3 C2 H2 120.4 . . ?
C1 C2 H2 120.4 . . ?
C2 C3 C4 119.7(2) . . ?
C2 C3 H3 120.2 . . ?
C4 C3 H3 120.2 . . ?
C5 C4 C3 119.0(3) . . ?
C5 C4 H4 120.5 . . ?
C3 C4 H4 120.5 . . ?

loop_
_geom_bond_atom_site_label_1
_geom_bond_atom_site_label_2
_geom_bond_distance
_geom_bond_site_symmetry_2
_geom_bond_publ_flag
Pt01 N1 2.030(2) 2_655 ?
Pt01 N1 2.030(2) . ?
Pt01 N2 2.062(2) 2_655 ?
Pt01 N2 2.062(2) . ?
Pt01 Br1 2.4647(8) . ?
Pt01 Br1 2.4647(8) 2_655 ?
Br1 Br1 1.7859(13) 2_755 ?
P1 O3 1.502(2) . ?
P1 O4 1.505(2) . ?
P1 O1 1.562(3) . ?
P1 O2 1.567(3) . ?
N1 C1 1.346(3) . ?
N1 C5 1.356(3) . ?
N2 C6 1.489(4) . ?
N2 H2A 0.8900 . ?
N2 H2B 0.8900 . ?
O1 H7 0.8200 . ?
O2 H8 0.8200 . ?
C1 C2 1.391(4) . ?
C1 H1 0.9300 . ?
C5 C4 1.380(4) . ?
C5 C6 1.494(4) . ?
C6 H6A 0.9700 . ?
C6 H6B 0.9700 . ?
C2 C3 1.377(4) . ?
C2 H2 0.9300 . ?
C3 C4 1.388(4) . ?
C3 H3 0.9300 . ?
C4 H4 0.9300 . ?
